data_4101908
loop_
_publ_author_name
'Armin H. Stoll'
'Simon B. Blakey'

_publ_section_title
;
 Rhodium Catalyzed Allene Amination: Diastereoselective Synthesis of
 Aminocyclopropanes via a 2-Amidoallylcation Intermediate
;
_journal_name_full 'Journal of the American Chemical Society'
_journal_page_first 2108
_journal_page_last 2109
_journal_paper_doi 10.1021/ja908538t
_journal_volume 132
_journal_year 2010
_chemical_formula_moiety 'C19 H22 N2 O5 S'
_chemical_formula_sum 'C19 H22 N2 O5 S'
_chemical_formula_weight 390.45
_chemical_name_systematic
; 
 ? 
;
_space_group_IT_number 14
_symmetry_cell_setting monoclinic
_symmetry_space_group_name_Hall '-P 2yn'
_symmetry_space_group_name_H-M 'P 1 21/n 1'
_atom_sites_solution_hydrogens geom
_atom_sites_solution_primary direct
_atom_sites_solution_secondary difmap
_audit_creation_method SHELXL-97
_cell_angle_alpha 90.00
_cell_angle_beta 91.0910(10)
_cell_angle_gamma 90.00
_cell_formula_units_Z 4
_cell_length_a 6.9683(13)
_cell_length_b 21.374(4)
_cell_length_c 12.566(3)
_cell_measurement_reflns_used 3367
_cell_measurement_temperature 172(2)
_cell_measurement_theta_max 25.25
_cell_measurement_theta_min 2.50
_cell_volume 1871.2(7)
_computing_cell_refinement 'Bruker SMART'
_computing_data_collection 'Bruker SMART'
_computing_data_reduction 'Bruker SAINT'
_computing_molecular_graphics 'Bruker SHELXTL'
_computing_publication_material 'Bruker SHELXTL'
_computing_structure_refinement 'SHELXL-97 (Sheldrick, 1997)'
_computing_structure_solution 'SHELXS-97 (Sheldrick, 1990)'
_diffrn_ambient_temperature 172(2)
_diffrn_measured_fraction_theta_full 0.993
_diffrn_measured_fraction_theta_max 0.993
_diffrn_measurement_device_type 'CCD area detector'
_diffrn_measurement_method 'phi and omega scans'
_diffrn_radiation_monochromator graphite
_diffrn_radiation_source 'fine-focus sealed tube'
_diffrn_radiation_type MoK\a
_diffrn_radiation_wavelength 0.71073
_diffrn_reflns_av_R_equivalents 0.0685
_diffrn_reflns_av_sigmaI/netI 0.0556
_diffrn_reflns_limit_h_max 9
_diffrn_reflns_limit_h_min -9
_diffrn_reflns_limit_k_max 29
_diffrn_reflns_limit_k_min -29
_diffrn_reflns_limit_l_max 17
_diffrn_reflns_limit_l_min -17
_diffrn_reflns_number 26054
_diffrn_reflns_theta_full 29.46
_diffrn_reflns_theta_max 29.46
_diffrn_reflns_theta_min 1.88
_exptl_absorpt_coefficient_mu 0.206
_exptl_absorpt_correction_T_max 0.9898
_exptl_absorpt_correction_T_min 0.9618
_exptl_absorpt_correction_type multi-scan
_exptl_absorpt_process_details sadabs
_exptl_crystal_colour colourless
_exptl_crystal_density_diffrn 1.386
_exptl_crystal_density_method 'not measured'
_exptl_crystal_description plate
_exptl_crystal_F_000 824
_exptl_crystal_size_max 0.19
_exptl_crystal_size_mid 0.12
_exptl_crystal_size_min 0.05
_refine_diff_density_max 0.359
_refine_diff_density_min -0.443
_refine_diff_density_rms 0.064
_refine_ls_extinction_method none
_refine_ls_goodness_of_fit_ref 1.081
_refine_ls_hydrogen_treatment constr
_refine_ls_matrix_type full
_refine_ls_number_parameters 244
_refine_ls_number_reflns 5159
_refine_ls_number_restraints 0
_refine_ls_restrained_S_all 1.081
_refine_ls_R_factor_all 0.0748
_refine_ls_R_factor_gt 0.0471
_refine_ls_shift/su_max 0.002
_refine_ls_shift/su_mean 0.000
_refine_ls_structure_factor_coef Fsqd
_refine_ls_weighting_details 'calc w=1/[\s^2^(Fo^2^)+(0.0600P)^2^+0.0000P] where P=(Fo^2^+2Fc^2^)/3'
_refine_ls_weighting_scheme calc
_refine_ls_wR_factor_gt 0.1119
_refine_ls_wR_factor_ref 0.1252
_reflns_number_gt 3682
_reflns_number_total 5159
_reflns_threshold_expression >2sigma(I)
_cod_data_source_file ja908538t_si_002_3.cif
_cod_data_source_block ast320s
_cod_original_cell_volume 1871.2(6)
_cod_database_code 4101908

loop_
_symmetry_equiv_pos_as_xyz
'x, y, z'
'-x+1/2, y+1/2, -z+1/2'
'-x, -y, -z'
'x-1/2, -y-1/2, z-1/2'

loop_
_atom_site_label
_atom_site_type_symbol
_atom_site_fract_x
_atom_site_fract_y
_atom_site_fract_z
_atom_site_U_iso_or_equiv
_atom_site_adp_type
_atom_site_occupancy
_atom_site_symmetry_multiplicity
_atom_site_calc_flag
_atom_site_refinement_flags
_atom_site_disorder_assembly
_atom_site_disorder_group
C1 C 0.0314(2) 0.65220(8) -0.00023(13) 0.0192(3) Uani 1 1 d . . .
C2 C -0.1016(2) 0.66906(8) 0.09213(13) 0.0173(3) Uani 1 1 d . . .
H2A H -0.1542 0.6285 0.1183 0.021 Uiso 1 1 calc R . .
C3 C 0.1643(2) 0.64886(7) 0.22430(12) 0.0168(3) Uani 1 1 d . . .
H3A H 0.2944 0.6686 0.2263 0.020 Uiso 1 1 calc R . .
C4 C 0.1075(3) 0.70868(8) -0.06120(14) 0.0230(4) Uani 1 1 d . . .
H4A H 0.1912 0.6933 -0.1183 0.028 Uiso 1 1 calc R . .
H4B H -0.0027 0.7303 -0.0959 0.028 Uiso 1 1 calc R . .
C5 C 0.2190(3) 0.75598(8) 0.00463(15) 0.0242(4) Uani 1 1 d . . .
H5A H 0.3167 0.7340 0.0490 0.029 Uiso 1 1 calc R . .
H5B H 0.2867 0.7850 -0.0433 0.029 Uiso 1 1 calc R . .
C6 C -0.0636(3) 0.60496(9) -0.07469(15) 0.0291(4) Uani 1 1 d . . .
H6A H 0.0236 0.5950 -0.1326 0.044 Uiso 1 1 calc R . .
H6B H -0.1827 0.6227 -0.1044 0.044 Uiso 1 1 calc R . .
H6C H -0.0928 0.5667 -0.0351 0.044 Uiso 1 1 calc R . .
C7 C -0.2756(2) 0.70937(9) 0.06294(14) 0.0235(4) Uani 1 1 d . . .
H7A H -0.2323 0.7518 0.0429 0.028 Uiso 1 1 calc R . .
H7B H -0.3444 0.6909 0.0009 0.028 Uiso 1 1 calc R . .
C8 C 0.3085(2) 0.55012(7) 0.17015(13) 0.0186(3) Uani 1 1 d . . .
C9 C 0.2669(3) 0.50335(8) 0.24309(14) 0.0260(4) Uani 1 1 d . . .
H9A H 0.1458 0.5026 0.2765 0.031 Uiso 1 1 calc R . .
C10 C 0.4033(3) 0.45774(9) 0.26696(16) 0.0319(5) Uani 1 1 d . . .
H10A H 0.3758 0.4262 0.3177 0.038 Uiso 1 1 calc R . .
C11 C 0.5775(3) 0.45790(9) 0.21769(16) 0.0322(5) Uani 1 1 d . . .
H11A H 0.6698 0.4264 0.2339 0.039 Uiso 1 1 calc R . .
C12 C 0.6174(3) 0.50388(10) 0.14477(17) 0.0358(5) Uani 1 1 d . . .
H12A H 0.7378 0.5039 0.1105 0.043 Uiso 1 1 calc R . .
C13 C 0.4843(3) 0.55035(8) 0.12048(15) 0.0271(4) Uani 1 1 d . . .
H13A H 0.5136 0.5820 0.0703 0.033 Uiso 1 1 calc R . .
C14 C 0.1118(3) 0.62733(8) 0.33436(13) 0.0204(4) Uani 1 1 d . . .
C15 C 0.2483(3) 0.62973(9) 0.41549(15) 0.0344(5) Uani 1 1 d . . .
H15A H 0.3733 0.6451 0.4017 0.041 Uiso 1 1 calc R . .
C16 C 0.2034(4) 0.60981(11) 0.51697(17) 0.0486(6) Uani 1 1 d . . .
H16A H 0.2972 0.6120 0.5727 0.058 Uiso 1 1 calc R . .
C17 C 0.0231(4) 0.58688(10) 0.53729(17) 0.0488(6) Uani 1 1 d . . .
H17A H -0.0072 0.5733 0.6069 0.059 Uiso 1 1 calc R . .
C18 C -0.1133(3) 0.58368(10) 0.45683(17) 0.0398(5) Uani 1 1 d . . .
H18A H -0.2369 0.5672 0.4710 0.048 Uiso 1 1 calc R . .
C19 C -0.0714(3) 0.60426(9) 0.35541(15) 0.0286(4) Uani 1 1 d . . .
H19A H -0.1666 0.6027 0.3004 0.034 Uiso 1 1 calc R . .
N1 N 0.1608(2) 0.59582(6) 0.14742(10) 0.0172(3) Uani 1 1 d . . .
N2 N 0.01982(19) 0.69418(6) 0.18090(10) 0.0161(3) Uani 1 1 d . . .
O1 O 0.20558(16) 0.62489(5) 0.04638(9) 0.0198(3) Uani 1 1 d . . .
O2 O 0.09149(17) 0.79199(5) 0.07379(10) 0.0227(3) Uani 1 1 d . . .
O3 O 0.23098(19) 0.77606(6) 0.25414(11) 0.0291(3) Uani 1 1 d . . .
O4 O -0.10802(18) 0.80050(6) 0.22084(10) 0.0266(3) Uani 1 1 d . . .
O5 O -0.40171(17) 0.71356(6) 0.14995(11) 0.0305(3) Uani 1 1 d . . .
H5C H -0.3570 0.7389 0.1951 0.046 Uiso 1 1 calc R . .
S1 S 0.06177(6) 0.768255(19) 0.19051(3) 0.01914(12) Uani 1 1 d . . .

loop_
_atom_site_aniso_label
_atom_site_aniso_U_11
_atom_site_aniso_U_22
_atom_site_aniso_U_33
_atom_site_aniso_U_23
_atom_site_aniso_U_13
_atom_site_aniso_U_12
C1 0.0196(8) 0.0215(8) 0.0163(8) 0.0013(6) -0.0030(6) 0.0051(7)
C2 0.0156(8) 0.0194(8) 0.0167(8) -0.0008(6) -0.0020(6) 0.0002(6)
C3 0.0165(8) 0.0164(8) 0.0173(8) 0.0005(6) -0.0021(6) 0.0009(6)
C4 0.0237(9) 0.0280(9) 0.0175(8) 0.0048(7) 0.0034(7) 0.0082(7)
C5 0.0203(9) 0.0260(9) 0.0267(9) 0.0071(7) 0.0066(7) 0.0006(7)
C6 0.0340(11) 0.0303(10) 0.0226(9) -0.0069(8) -0.0055(8) 0.0053(8)
C7 0.0160(8) 0.0290(9) 0.0254(9) -0.0009(7) -0.0020(7) 0.0037(7)
C8 0.0214(8) 0.0147(8) 0.0196(8) -0.0024(6) -0.0026(6) 0.0037(6)
C9 0.0288(10) 0.0213(9) 0.0281(10) 0.0049(7) 0.0062(8) 0.0031(7)
C10 0.0419(12) 0.0234(10) 0.0307(10) 0.0092(8) 0.0047(9) 0.0078(8)
C11 0.0340(11) 0.0268(10) 0.0357(11) 0.0060(8) -0.0010(9) 0.0114(8)
C12 0.0253(10) 0.0368(12) 0.0455(13) 0.0129(9) 0.0067(9) 0.0112(8)
C13 0.0234(9) 0.0235(9) 0.0345(10) 0.0100(8) 0.0045(8) 0.0031(7)
C14 0.0307(10) 0.0140(8) 0.0164(8) -0.0012(6) 0.0001(7) 0.0024(7)
C15 0.0520(13) 0.0267(10) 0.0241(10) 0.0046(8) -0.0106(9) -0.0114(9)
C16 0.0829(19) 0.0396(13) 0.0227(11) 0.0080(9) -0.0164(11) -0.0174(12)
C17 0.093(2) 0.0334(12) 0.0199(10) 0.0083(9) 0.0078(12) -0.0071(12)
C18 0.0533(14) 0.0316(11) 0.0352(12) 0.0084(9) 0.0186(11) 0.0013(10)
C19 0.0324(10) 0.0297(10) 0.0238(9) 0.0033(8) 0.0071(8) 0.0034(8)
N1 0.0212(7) 0.0173(7) 0.0133(7) 0.0012(5) 0.0011(5) 0.0031(5)
N2 0.0166(7) 0.0159(7) 0.0156(7) 0.0004(5) -0.0021(5) -0.0002(5)
O1 0.0191(6) 0.0259(6) 0.0144(6) 0.0054(5) 0.0023(5) 0.0066(5)
O2 0.0236(6) 0.0206(6) 0.0239(6) 0.0044(5) 0.0021(5) 0.0015(5)
O3 0.0305(7) 0.0236(7) 0.0327(7) -0.0038(5) -0.0120(6) -0.0038(5)
O4 0.0304(7) 0.0217(7) 0.0279(7) -0.0035(5) 0.0037(6) 0.0075(5)
O5 0.0167(6) 0.0382(8) 0.0368(8) -0.0043(6) 0.0048(6) 0.0022(5)
S1 0.0217(2) 0.0156(2) 0.0200(2) -0.00055(16) -0.00167(16) 0.00036(16)

loop_
_atom_type_symbol
_atom_type_description
_atom_type_scat_dispersion_real
_atom_type_scat_dispersion_imag
_atom_type_scat_source
C C 0.0033 0.0016 'International Tables Vol C Tables 4.2.6.8 and 6.1.1.4'
H H 0.0000 0.0000 'International Tables Vol C Tables 4.2.6.8 and 6.1.1.4'
N N 0.0061 0.0033 'International Tables Vol C Tables 4.2.6.8 and 6.1.1.4'
O O 0.0106 0.0060 'International Tables Vol C Tables 4.2.6.8 and 6.1.1.4'
S S 0.1246 0.1234 'International Tables Vol C Tables 4.2.6.8 and 6.1.1.4'

loop_
_geom_angle_atom_site_label_1
_geom_angle_atom_site_label_2
_geom_angle_atom_site_label_3
_geom_angle
_geom_angle_site_symmetry_1
_geom_angle_site_symmetry_3
_geom_angle_publ_flag
O1 C1 C6 109.29(13) . . ?
O1 C1 C4 102.89(13) . . ?
C6 C1 C4 111.53(15) . . ?
O1 C1 C2 107.37(12) . . ?
C6 C1 C2 110.98(14) . . ?
C4 C1 C2 114.32(14) . . ?
N2 C2 C7 114.47(13) . . ?
N2 C2 C1 107.92(13) . . ?
C7 C2 C1 115.91(14) . . ?
N1 C3 N2 104.74(12) . . ?
N1 C3 C14 111.18(13) . . ?
N2 C3 C14 111.05(13) . . ?
C5 C4 C1 115.66(15) . . ?
O2 C5 C4 111.27(14) . . ?
O5 C7 C2 110.57(14) . . ?
C13 C8 C9 119.79(16) . . ?
C13 C8 N1 122.81(15) . . ?
C9 C8 N1 117.37(15) . . ?
C10 C9 C8 119.74(17) . . ?
C11 C10 C9 120.50(17) . . ?
C10 C11 C12 119.61(18) . . ?
C11 C12 C13 120.95(18) . . ?
C8 C13 C12 119.40(17) . . ?
C15 C14 C19 119.43(17) . . ?
C15 C14 C3 119.30(16) . . ?
C19 C14 C3 121.26(16) . . ?
C14 C15 C16 120.2(2) . . ?
C17 C16 C15 120.2(2) . . ?
C18 C17 C16 120.1(2) . . ?
C17 C18 C19 120.4(2) . . ?
C18 C19 C14 119.69(19) . . ?
C8 N1 O1 107.34(12) . . ?
C8 N1 C3 112.58(12) . . ?
O1 N1 C3 103.90(11) . . ?
C2 N2 C3 114.18(12) . . ?
C2 N2 S1 120.65(11) . . ?
C3 N2 S1 119.30(11) . . ?
N1 O1 C1 109.33(11) . . ?
C5 O2 S1 118.33(10) . . ?
O3 S1 O4 118.42(8) . . ?
O3 S1 O2 111.40(8) . . ?
O4 S1 O2 102.61(7) . . ?
O3 S1 N2 107.71(7) . . ?
O4 S1 N2 110.11(7) . . ?
O2 S1 N2 105.91(7) . . ?

loop_
_geom_bond_atom_site_label_1
_geom_bond_atom_site_label_2
_geom_bond_distance
_geom_bond_site_symmetry_2
_geom_bond_publ_flag
C1 O1 1.4596(19) . ?
C1 C6 1.520(2) . ?
C1 C4 1.530(2) . ?
C1 C2 1.541(2) . ?
C2 N2 1.487(2) . ?
C2 C7 1.526(2) . ?
C3 N1 1.489(2) . ?
C3 N2 1.493(2) . ?
C3 C14 1.509(2) . ?
C4 C5 1.512(3) . ?
C5 O2 1.472(2) . ?
C7 O5 1.419(2) . ?
C8 C13 1.385(2) . ?
C8 C9 1.391(2) . ?
C8 N1 1.444(2) . ?
C9 C10 1.390(3) . ?
C10 C11 1.373(3) . ?
C11 C12 1.376(3) . ?
C12 C13 1.389(3) . ?
C14 C15 1.382(3) . ?
C14 C19 1.398(3) . ?
C15 C16 1.386(3) . ?
C16 C17 1.377(4) . ?
C17 C18 1.376(3) . ?
C18 C19 1.385(3) . ?
N1 O1 1.4527(17) . ?
N2 S1 1.6141(14) . ?
O2 S1 1.5694(13) . ?
O3 S1 1.4218(13) . ?
O4 S1 1.4274(13) . ?

loop_
_geom_hbond_atom_site_label_D
_geom_hbond_atom_site_label_H
_geom_hbond_atom_site_label_A
_geom_hbond_distance_DH
_geom_hbond_distance_HA
_geom_hbond_distance_DA
_geom_hbond_angle_DHA
_geom_hbond_site_symmetry_A
O5 H5C O4 0.84 2.20 2.8924(19) 140.2 .
O5 H5C S1 0.84 2.99 3.4633(14) 118.2 .

loop_
_geom_torsion_atom_site_label_1
_geom_torsion_atom_site_label_2
_geom_torsion_atom_site_label_3
_geom_torsion_atom_site_label_4
_geom_torsion
_geom_torsion_site_symmetry_1
_geom_torsion_site_symmetry_2
_geom_torsion_site_symmetry_3
_geom_torsion_site_symmetry_4
_geom_torsion_publ_flag
O1 C1 C2 N2 39.06(16) . . . . ?
C6 C1 C2 N2 158.44(13) . . . . ?
C4 C1 C2 N2 -74.38(17) . . . . ?
O1 C1 C2 C7 168.93(13) . . . . ?
C6 C1 C2 C7 -71.70(19) . . . . ?
C4 C1 C2 C7 55.49(19) . . . . ?
O1 C1 C4 C5 -58.15(18) . . . . ?
C6 C1 C4 C5 -175.18(14) . . . . ?
C2 C1 C4 C5 57.91(19) . . . . ?
C1 C4 C5 O2 -72.03(19) . . . . ?
N2 C2 C7 O5 -62.43(18) . . . . ?
C1 C2 C7 O5 170.92(14) . . . . ?
C13 C8 C9 C10 1.1(3) . . . . ?
N1 C8 C9 C10 179.27(16) . . . . ?
C8 C9 C10 C11 -1.1(3) . . . . ?
C9 C10 C11 C12 0.5(3) . . . . ?
C10 C11 C12 C13 0.2(3) . . . . ?
C9 C8 C13 C12 -0.4(3) . . . . ?
N1 C8 C13 C12 -178.46(18) . . . . ?
C11 C12 C13 C8 -0.3(3) . . . . ?
N1 C3 C14 C15 114.13(17) . . . . ?
N2 C3 C14 C15 -129.67(17) . . . . ?
N1 C3 C14 C19 -65.0(2) . . . . ?
N2 C3 C14 C19 51.2(2) . . . . ?
C19 C14 C15 C16 -0.4(3) . . . . ?
C3 C14 C15 C16 -179.59(18) . . . . ?
C14 C15 C16 C17 0.7(3) . . . . ?
C15 C16 C17 C18 0.0(4) . . . . ?
C16 C17 C18 C19 -0.9(3) . . . . ?
C17 C18 C19 C14 1.2(3) . . . . ?
C15 C14 C19 C18 -0.5(3) . . . . ?
C3 C14 C19 C18 178.63(17) . . . . ?
C13 C8 N1 O1 18.0(2) . . . . ?
C9 C8 N1 O1 -160.18(14) . . . . ?
C13 C8 N1 C3 -95.76(19) . . . . ?
C9 C8 N1 C3 86.09(18) . . . . ?
N2 C3 N1 C8 173.38(12) . . . . ?
C14 C3 N1 C8 -66.61(17) . . . . ?
N2 C3 N1 O1 57.57(14) . . . . ?
C14 C3 N1 O1 177.58(13) . . . . ?
C7 C2 N2 C3 167.77(13) . . . . ?
C1 C2 N2 C3 -61.56(16) . . . . ?
C7 C2 N2 S1 -39.41(18) . . . . ?
C1 C2 N2 S1 91.27(14) . . . . ?
N1 C3 N2 C2 10.48(17) . . . . ?
C14 C3 N2 C2 -109.62(15) . . . . ?
N1 C3 N2 S1 -142.74(11) . . . . ?
C14 C3 N2 S1 97.16(14) . . . . ?
C8 N1 O1 C1 158.12(12) . . . . ?
C3 N1 O1 C1 -82.43(14) . . . . ?
C6 C1 O1 N1 -92.98(15) . . . . ?
C4 C1 O1 N1 148.41(12) . . . . ?
C2 C1 O1 N1 27.47(16) . . . . ?
C4 C5 O2 S1 93.31(15) . . . . ?
C5 O2 S1 O3 69.77(13) . . . . ?
C5 O2 S1 O4 -162.53(12) . . . . ?
C5 O2 S1 N2 -47.06(13) . . . . ?
C2 N2 S1 O3 -158.55(12) . . . . ?
C3 N2 S1 O3 -7.08(14) . . . . ?
C2 N2 S1 O4 70.99(13) . . . . ?
C3 N2 S1 O4 -137.54(12) . . . . ?
C2 N2 S1 O2 -39.25(13) . . . . ?
C3 N2 S1 O2 112.21(12) . . . . ?
